data_7001901
loop_
_publ_author_name
'Liu, Lei'
'Wragg, David S.'
'Zhang, Hongyan'
'Kong, Ying'
'Byrne, Peter J.'
'Prior, Timothy J.'
'Warren, John E.'
'Lin, Zhuojia'
'Dong, Jinxiang'
'Morris, Russell E.'

_publ_section_title
;
 Ionothermal synthesis, structure and characterization of
 three-dimensional zinc phosphates
;
_journal_issue 34
_journal_name_full 'Dalton Transactions'
_journal_page_first 6715
_journal_page_last 6718
_journal_paper_doi 10.1039/b906934h
_journal_year 2009
_chemical_formula_moiety '2(O20 P5 Zn5), 9(C H6 N), H2 O'
_chemical_formula_sum 'C9 H56 F0 N9 O41 P10 Zn10'
_chemical_formula_weight 1910.03
_chemical_name_common ZnPO-EU2
_chemical_name_systematic
;
?
;
_space_group_IT_number 34
_symmetry_cell_setting orthorhombic
_symmetry_space_group_name_Hall 'P 2 -2n'
_symmetry_space_group_name_H-M 'P n n 2'
_atom_sites_solution_hydrogens geom
_atom_sites_solution_primary direct
_atom_sites_solution_secondary difmap
_audit_creation_method SHELXL-97
_audit_update_record
;
2008-07-17 # Formatted by publCIF
;
_cell_angle_alpha 90.00
_cell_angle_beta 90.00
_cell_angle_gamma 90.00
_cell_formula_units_Z 2
_cell_length_a 13.293(3)
_cell_length_b 13.782(3)
_cell_length_c 14.011(3)
_cell_measurement_temperature 150(2)
_cell_volume 2566.9(10)
_computing_cell_refinement 'Bruker APEX'
_computing_data_collection 'Bruker APEX'
_computing_data_reduction 'Bruker APEX'
_computing_molecular_graphics Diamond
_computing_publication_material 'Platon (Spek 2008)'
_computing_structure_refinement 'SHELXL-97 (Sheldrick, 1997)'
_computing_structure_solution 'SHELXS-97 (Sheldrick, 1997)'
_diffrn_ambient_temperature 150(2)
_diffrn_measured_fraction_theta_full 0.964
_diffrn_measured_fraction_theta_max 0.964
_diffrn_measurement_device_type CCD
_diffrn_measurement_method 'Phi and omega scans'
_diffrn_radiation_monochromator 'silicon (111)'
_diffrn_radiation_source SRS
_diffrn_radiation_type synchrotron
_diffrn_radiation_wavelength 0.84620
_diffrn_reflns_av_R_equivalents 0.0521
_diffrn_reflns_av_sigmaI/netI 0.0534
_diffrn_reflns_limit_h_max 17
_diffrn_reflns_limit_h_min -16
_diffrn_reflns_limit_k_max 17
_diffrn_reflns_limit_k_min -17
_diffrn_reflns_limit_l_max 17
_diffrn_reflns_limit_l_min -17
_diffrn_reflns_number 18325
_diffrn_reflns_theta_full 33.19
_diffrn_reflns_theta_max 33.19
_diffrn_reflns_theta_min 3.97
_exptl_absorpt_coefficient_mu 9.021
_exptl_crystal_density_diffrn 2.471
_exptl_crystal_density_method 'not measured'
_exptl_crystal_F_000 1902
_refine_diff_density_max 1.209
_refine_diff_density_min -3.463
_refine_diff_density_rms 0.159
_refine_ls_abs_structure_details 'Flack H D (1983), Acta Cryst. A39, 876-881'
_refine_ls_abs_structure_Flack 0.336(14)
_refine_ls_extinction_method none
_refine_ls_goodness_of_fit_ref 1.078
_refine_ls_hydrogen_treatment mixed
_refine_ls_matrix_type full
_refine_ls_number_parameters 336
_refine_ls_number_reflns 5416
_refine_ls_number_restraints 1
_refine_ls_restrained_S_all 1.078
_refine_ls_R_factor_all 0.0399
_refine_ls_R_factor_gt 0.0382
_refine_ls_shift/su_max 0.053
_refine_ls_shift/su_mean 0.003
_refine_ls_structure_factor_coef Fsqd
_refine_ls_weighting_details 'calc w=1/[\s^2^(Fo^2^)+(0.0407P)^2^+9.1084P] where P=(Fo^2^+2Fc^2^)/3'
_refine_ls_weighting_scheme calc
_refine_ls_wR_factor_gt 0.0962
_refine_ls_wR_factor_ref 0.0974
_reflns_number_gt 5193
_reflns_number_total 5416
_reflns_threshold_expression >2sigma(I)
_cod_data_source_file b906934h.txt
_cod_data_source_block oxygen
_cod_depositor_comments
;
The following automatic conversions were performed:
'_symmetry_cell_setting' value 'Orthorhombic' changed to 'orthorhombic'
according to '/home/saulius/struct/CIF-dictionaries/cif_core.dic'
dictionary named 'cif_core.dic' version 2.4.1 from 2010-06-29.

Automatic conversion script
Id: cif_fix_enum 1527 2010-12-29 10:47:43Z saulius 
;
_cod_original_cell_volume 2567.0(9)
_cod_original_sg_symbol_H-M Pnn2
_cod_database_code 7001901

loop_
_symmetry_equiv_pos_as_xyz
'x, y, z'
'-x, -y, z'
'-x+1/2, y+1/2, z+1/2'
'x+1/2, -y+1/2, z+1/2'

loop_
_atom_site_label
_atom_site_type_symbol
_atom_site_fract_x
_atom_site_fract_y
_atom_site_fract_z
_atom_site_U_iso_or_equiv
_atom_site_adp_type
_atom_site_occupancy
_atom_site_symmetry_multiplicity
_atom_site_calc_flag
_atom_site_refinement_flags
_atom_site_disorder_assembly
_atom_site_disorder_group
C1 C 1.1359(5) 0.2067(6) 0.6280(7) 0.0216(7) Uani 1 1 d . . .
H1A H 1.1109 0.2183 0.6912 0.032 Uiso 1 1 calc R . .
H1B H 1.0871 0.2279 0.5820 0.032 Uiso 1 1 calc R . .
H1C H 1.1975 0.2419 0.6189 0.032 Uiso 1 1 calc R . .
N1 N 1.1549(8) 0.1017(8) 0.6153(10) 0.078(4) Uani 1 1 d . . .
H1D H 1.1839 0.0781 0.6676 0.117 Uiso 1 1 calc R . .
H1E H 1.1953 0.0927 0.5655 0.117 Uiso 1 1 calc R . .
H1F H 1.0968 0.0712 0.6053 0.117 Uiso 1 1 calc R . .
C2 C 1.1331(5) 0.3097(6) 0.1161(7) 0.0216(7) Uani 1 1 d . . .
H2A H 1.1874 0.2830 0.0793 0.032 Uiso 1 1 calc R . .
H2B H 1.0701 0.2892 0.0893 0.032 Uiso 1 1 calc R . .
H2C H 1.1380 0.2873 0.1808 0.032 Uiso 1 1 calc R . .
N2 N 1.1388(7) 0.4125(9) 0.1144(9) 0.078(4) Uani 1 1 d . . .
H2D H 1.0876 0.4373 0.1472 0.116 Uiso 1 1 calc R . .
H2E H 1.1359 0.4332 0.0543 0.116 Uiso 1 1 calc R . .
H2F H 1.1965 0.4316 0.1406 0.116 Uiso 1 1 calc R . .
C3 C 1.0000 0.0000 -0.2501(7) 0.0216(7) Uani 1 2 d S . .
H3A H 1.0124 -0.0646 -0.2729 0.032 Uiso 0.50 1 calc PR . .
H3B H 1.0518 0.0427 -0.2729 0.032 Uiso 0.50 1 calc PR . .
H3C H 0.9358 0.0219 -0.2729 0.032 Uiso 0.50 1 calc PR . .
N3 N 1.0000 0.0000 -0.1389(9) 0.026(3) Uani 1 2 d S . .
H3D H 1.0394 0.0476 -0.1177 0.039 Uiso 0.50 1 calc PR . .
H3E H 1.0230 -0.0567 -0.1177 0.039 Uiso 0.50 1 calc PR . .
H3F H 0.9376 0.0091 -0.1177 0.039 Uiso 0.50 1 calc PR . .
C4 C 1.0000 0.5000 0.4978(7) 0.0216(7) Uani 1 2 d S . .
H4A H 1.0375 0.5548 0.5206 0.032 Uiso 0.50 1 calc PR . .
H4B H 1.0305 0.4413 0.5206 0.032 Uiso 0.50 1 calc PR . .
H4C H 0.9320 0.5039 0.5206 0.032 Uiso 0.50 1 calc PR . .
N4 N 1.0000 0.5000 0.3885(8) 0.0166(19) Uani 1 2 d S . .
H4D H 1.0301 0.5535 0.3673 0.025 Uiso 0.50 1 calc PR . .
H4E H 0.9369 0.4984 0.3673 0.025 Uiso 0.50 1 calc PR . .
H4F H 1.0330 0.4481 0.3673 0.025 Uiso 0.50 1 calc PR . .
C5 C 0.8778(5) -0.0346(6) 0.1073(5) 0.0216(7) Uani 1 1 d . . .
H5A H 0.9103 0.0262 0.1205 0.032 Uiso 1 1 calc R . .
H5B H 0.8955 -0.0558 0.0442 0.032 Uiso 1 1 calc R . .
H5C H 0.8993 -0.0821 0.1530 0.032 Uiso 1 1 calc R . .
N5 N 0.7668(5) -0.0221(5) 0.1136(6) 0.0234(14) Uani 1 1 d . . .
H5D H 0.7503 -0.0037 0.1725 0.035 Uiso 1 1 calc R . .
H5E H 0.7367 -0.0780 0.1000 0.035 Uiso 1 1 calc R . .
H5F H 0.7471 0.0230 0.0722 0.035 Uiso 1 1 calc R . .
C6 C 1.0000 0.5000 -0.2607(7) 0.0216(7) Uani 1 2 d S . .
H6A H 0.9691 0.5585 -0.2836 0.032 Uiso 0.50 1 calc PR . .
H6B H 0.9629 0.4449 -0.2836 0.032 Uiso 0.50 1 calc PR . .
H6C H 1.0680 0.4966 -0.2836 0.032 Uiso 0.50 1 calc PR . .
N6 N 1.0000 0.5000 -0.1564(7) 0.0130(18) Uani 1 2 d S . .
H6D H 1.0631 0.5019 -0.1352 0.020 Uiso 0.50 1 calc PR . .
H6E H 0.9702 0.4463 -0.1352 0.020 Uiso 0.50 1 calc PR . .
H6F H 0.9667 0.5517 -0.1352 0.020 Uiso 0.50 1 calc PR . .
O1W O 1.0000 0.0000 0.3720(17) 0.092(7) Uani 1 2 d S . .
H1W H 1.046(10) -0.045(10) 0.405(11) 0.110 Uiso 1 1 d . . .
Zn1 Zn 0.87192(5) 0.22297(6) -0.25563(5) 0.00516(17) Uani 1 1 d . . .
Zn2 Zn 0.77510(5) 0.36877(5) 0.38723(5) 0.00484(17) Uani 1 1 d . . .
Zn3 Zn 0.87334(6) 0.26037(5) -0.00548(6) 0.00549(17) Uani 1 1 d . . .
Zn4 Zn 0.75807(5) 0.12583(5) 0.34983(6) 0.00519(17) Uani 1 1 d . . .
Zn5 Zn 1.06587(4) 0.24041(6) 0.36732(8) 0.00748(15) Uani 1 1 d . . .
P1 P 0.74084(11) 0.10788(12) -0.10896(13) 0.0047(3) Uani 1 1 d . . .
P2 P 0.88717(13) 0.21841(12) 0.51427(12) 0.0044(3) Uani 1 1 d . . .
P3 P 0.75748(12) 0.38909(11) -0.15673(13) 0.0036(3) Uani 1 1 d . . .
P4 P 0.89209(14) 0.26207(13) 0.22598(13) 0.0073(4) Uani 1 1 d . . .
P5 P 1.06931(9) 0.24161(12) -0.12916(18) 0.0040(3) Uani 1 1 d . . .
O1 O 0.8597(3) 0.1351(3) 0.4471(3) 0.0096(6) Uani 1 1 d . . .
O2 O 0.8802(3) 0.3489(4) 0.2946(3) 0.0098(7) Uani 1 1 d . . .
O3 O 0.7756(4) 0.5032(3) 0.4250(4) 0.0135(11) Uani 1 1 d . . .
O4 O 0.6413(3) 0.3415(3) 0.3456(4) 0.0101(10) Uani 1 1 d . . .
O5 O 0.7385(3) -0.0053(3) 0.3083(4) 0.0082(10) Uani 1 1 d . . .
O6 O 1.1543(3) 0.1298(3) 0.3884(4) 0.0088(10) Uani 1 1 d . . .
O7 O 0.7638(3) 0.1685(3) -0.0186(4) 0.0092(10) Uani 1 1 d . . .
O8 O 1.0030(3) 0.2086(4) -0.0453(4) 0.0098(7) Uani 1 1 d . . .
O9 O 0.8076(3) 0.3001(3) 0.5070(4) 0.0097(10) Uani 1 1 d . . .
O10 O 0.8290(4) 0.1114(3) -0.1794(4) 0.0100(10) Uani 1 1 d . . .
O11 O 0.9928(4) 0.2562(3) 0.4870(4) 0.0130(11) Uani 1 1 d . . .
O12 O 0.7726(3) 0.3239(3) -0.2451(4) 0.0101(11) Uani 1 1 d . . .
O13 O 0.8423(3) 0.3734(3) -0.0840(4) 0.0091(10) Uani 1 1 d . . .
O14 O 1.1442(3) 0.3563(3) 0.3433(4) 0.0108(10) Uani 1 1 d . . .
O15 O 0.6281(3) 0.1670(3) 0.3998(4) 0.0077(10) Uani 1 1 d . . .
O16 O 0.8023(3) 0.1928(3) 0.2345(4) 0.0079(10) Uani 1 1 d . . .
O17 O 1.0068(4) 0.2640(4) -0.2176(4) 0.0096(6) Uani 1 1 d . . .
O18 O 0.9905(4) 0.2111(5) 0.2517(4) 0.0238(14) Uani 1 1 d . . .
O19 O 0.8990(4) 0.3001(3) 0.1247(4) 0.0200(11) Uani 1 1 d . . .
O20 O 0.8886(3) 0.1793(3) -0.3841(4) 0.0096(6) Uani 1 1 d . . .

loop_
_atom_site_aniso_label
_atom_site_aniso_U_11
_atom_site_aniso_U_22
_atom_site_aniso_U_33
_atom_site_aniso_U_23
_atom_site_aniso_U_13
_atom_site_aniso_U_12
C1 0.0141(16) 0.038(2) 0.0126(16) 0.0030(19) -0.001(2) -0.0006(14)
N1 0.102(8) 0.101(8) 0.030(6) 0.004(7) -0.005(7) 0.056(7)
C2 0.0141(16) 0.038(2) 0.0126(16) 0.0030(19) -0.001(2) -0.0006(14)
N2 0.070(7) 0.147(11) 0.016(5) -0.005(7) -0.004(6) -0.014(7)
C3 0.0141(16) 0.038(2) 0.0126(16) 0.0030(19) -0.001(2) -0.0006(14)
N3 0.011(4) 0.017(5) 0.050(8) 0.000 0.000 -0.004(4)
C4 0.0141(16) 0.038(2) 0.0126(16) 0.0030(19) -0.001(2) -0.0006(14)
N4 0.011(4) 0.008(4) 0.031(5) 0.000 0.000 -0.002(3)
C5 0.0141(16) 0.038(2) 0.0126(16) 0.0030(19) -0.001(2) -0.0006(14)
N5 0.023(4) 0.040(4) 0.008(3) 0.003(3) -0.001(3) 0.004(3)
C6 0.0141(16) 0.038(2) 0.0126(16) 0.0030(19) -0.001(2) -0.0006(14)
N6 0.011(4) 0.003(4) 0.025(5) 0.000 0.000 -0.005(3)
O1W 0.021(4) 0.013(5) 0.24(2) 0.000 0.000 0.002(4)
Zn1 0.0031(4) 0.0086(4) 0.0039(4) -0.0001(3) -0.0002(3) 0.0001(3)
Zn2 0.0035(3) 0.0056(4) 0.0054(4) -0.0006(3) -0.0003(3) -0.0005(2)
Zn3 0.0034(4) 0.0105(4) 0.0026(4) 0.0000(3) -0.0003(3) -0.0020(2)
Zn4 0.0049(3) 0.0051(3) 0.0056(4) 0.0002(3) -0.0012(3) -0.0009(2)
Zn5 0.0045(3) 0.0097(4) 0.0083(3) -0.0026(3) -0.0002(4) -0.0002(3)
P1 0.0032(7) 0.0040(8) 0.0070(9) -0.0006(7) 0.0024(7) -0.0009(5)
P2 0.0037(8) 0.0087(8) 0.0008(9) 0.0003(6) -0.0006(6) 0.0009(6)
P3 0.0030(7) 0.0045(7) 0.0033(9) 0.0003(7) 0.0005(6) 0.0007(6)
P4 0.0034(8) 0.0157(9) 0.0027(9) -0.0014(7) -0.0001(7) -0.0021(6)
P5 0.0007(6) 0.0059(7) 0.0053(6) 0.0004(6) -0.0004(8) -0.0006(6)
O1 0.0105(13) 0.0157(14) 0.0024(14) -0.0010(11) -0.0012(11) 0.0033(10)
O2 0.0016(15) 0.0184(18) 0.0095(18) 0.0029(14) 0.0004(13) -0.0019(12)
O3 0.014(2) 0.004(2) 0.022(3) -0.0007(19) -0.011(2) 0.0020(18)
O4 0.008(2) 0.011(2) 0.012(3) 0.003(2) -0.001(2) 0.0001(17)
O5 0.016(2) 0.004(2) 0.004(3) 0.0023(17) 0.0025(19) -0.0017(18)
O6 0.0059(19) 0.009(2) 0.011(3) 0.0007(19) 0.003(2) -0.0012(17)
O7 0.010(2) 0.010(2) 0.008(3) -0.0033(19) 0.0025(19) -0.0039(17)
O8 0.0016(15) 0.0184(18) 0.0095(18) 0.0029(14) 0.0004(13) -0.0019(12)
O9 0.008(2) 0.012(2) 0.009(3) 0.004(2) -0.002(2) 0.0024(17)
O10 0.013(2) 0.010(2) 0.007(3) 0.0050(18) 0.0030(19) -0.0004(18)
O11 0.004(2) 0.021(3) 0.014(3) -0.005(2) 0.005(2) -0.0006(18)
O12 0.010(2) 0.009(2) 0.011(3) -0.005(2) -0.002(2) 0.0086(17)
O13 0.002(2) 0.015(2) 0.011(3) 0.0031(19) -0.0037(18) -0.0023(17)
O14 0.004(2) 0.012(2) 0.016(3) 0.004(2) -0.005(2) -0.0045(18)
O15 0.005(2) 0.006(2) 0.012(3) 0.005(2) 0.0016(19) 0.0014(16)
O16 0.009(2) 0.011(2) 0.004(3) 0.0039(19) -0.0005(19) -0.0062(17)
O17 0.0105(13) 0.0157(14) 0.0024(14) -0.0010(11) -0.0012(11) 0.0033(10)
O18 0.010(3) 0.047(4) 0.014(3) -0.024(3) -0.006(2) 0.009(3)
O19 0.033(3) 0.026(3) 0.001(2) 0.000(2) 0.002(2) -0.018(2)
O20 0.0105(13) 0.0157(14) 0.0024(14) -0.0010(11) -0.0012(11) 0.0033(10)

loop_
_atom_type_symbol
_atom_type_description
_atom_type_scat_dispersion_real
_atom_type_scat_dispersion_imag
_atom_type_scat_source
C C 0.0033 0.0016 'International Tables Vol C Tables 4.2.6.8 and 6.1.1.4'
H H 0.0000 0.0000 'International Tables Vol C Tables 4.2.6.8 and 6.1.1.4'
F F 0.0171 0.0103 'International Tables Vol C Tables 4.2.6.8 and 6.1.1.4'
N N 0.0061 0.0033 'International Tables Vol C Tables 4.2.6.8 and 6.1.1.4'
O O 0.0106 0.0060 'International Tables Vol C Tables 4.2.6.8 and 6.1.1.4'
P P 0.1023 0.0942 'International Tables Vol C Tables 4.2.6.8 and 6.1.1.4'
Zn Zn 0.2839 1.4301 'International Tables Vol C Tables 4.2.6.8 and 6.1.1.4'

loop_
_geom_angle_atom_site_label_1
_geom_angle_atom_site_label_2
_geom_angle_atom_site_label_3
_geom_angle
_geom_angle_site_symmetry_1
_geom_angle_site_symmetry_3
_geom_angle_publ_flag
N1 C1 H1A 109.5 . . ?
N1 C1 H1B 109.5 . . ?
H1A C1 H1B 109.5 . . ?
N1 C1 H1C 109.5 . . ?
H1A C1 H1C 109.5 . . ?
H1B C1 H1C 109.5 . . ?
C1 N1 H1D 109.5 . . ?
C1 N1 H1E 109.5 . . ?
H1D N1 H1E 109.5 . . ?
C1 N1 H1F 109.5 . . ?
H1D N1 H1F 109.5 . . ?
H1E N1 H1F 109.5 . . ?
N2 C2 H2A 109.5 . . ?
N2 C2 H2B 109.5 . . ?
H2A C2 H2B 109.5 . . ?
N2 C2 H2C 109.5 . . ?
H2A C2 H2C 109.5 . . ?
H2B C2 H2C 109.5 . . ?
C2 N2 H2D 109.5 . . ?
C2 N2 H2E 109.5 . . ?
H2D N2 H2E 109.5 . . ?
C2 N2 H2F 109.5 . . ?
H2D N2 H2F 109.5 . . ?
H2E N2 H2F 109.5 . . ?
N3 C3 H3A 109.5 . . ?
N3 C3 H3B 109.5 . . ?
H3A C3 H3B 109.5 . . ?
N3 C3 H3C 109.5 . . ?
H3A C3 H3C 109.5 . . ?
H3B C3 H3C 109.5 . . ?
C3 N3 H3D 109.5 . . ?
C3 N3 H3E 109.5 . . ?
H3D N3 H3E 109.5 . . ?
C3 N3 H3F 109.5 . . ?
H3D N3 H3F 109.5 . . ?
H3E N3 H3F 109.5 . . ?
N4 C4 H4A 109.5 . . ?
N4 C4 H4B 109.5 . . ?
H4A C4 H4B 109.5 . . ?
N4 C4 H4C 109.5 . . ?
H4A C4 H4C 109.5 . . ?
H4B C4 H4C 109.5 . . ?
C4 N4 H4D 109.5 . . ?
C4 N4 H4E 109.5 . . ?
H4D N4 H4E 109.5 . . ?
C4 N4 H4F 109.5 . . ?
H4D N4 H4F 109.5 . . ?
H4E N4 H4F 109.5 . . ?
N5 C5 H5A 109.5 . . ?
N5 C5 H5B 109.5 . . ?
H5A C5 H5B 109.5 . . ?
N5 C5 H5C 109.5 . . ?
H5A C5 H5C 109.5 . . ?
H5B C5 H5C 109.5 . . ?
C5 N5 H5D 109.5 . . ?
C5 N5 H5E 109.5 . . ?
H5D N5 H5E 109.5 . . ?
C5 N5 H5F 109.5 . . ?
H5D N5 H5F 109.5 . . ?
H5E N5 H5F 109.5 . . ?
N6 C6 H6A 109.5 . . ?
N6 C6 H6B 109.5 . . ?
H6A C6 H6B 109.5 . . ?
N6 C6 H6C 109.5 . . ?
H6A C6 H6C 109.5 . . ?
H6B C6 H6C 109.5 . . ?
C6 N6 H6D 109.5 . . ?
C6 N6 H6E 109.5 . . ?
H6D N6 H6E 109.5 . . ?
C6 N6 H6F 109.5 . . ?
H6D N6 H6F 109.5 . . ?
H6E N6 H6F 109.5 . . ?
O20 Zn1 O12 112.3(2) . . ?
O20 Zn1 O17 104.0(2) . . ?
O12 Zn1 O17 113.5(2) . . ?
O20 Zn1 O10 107.5(2) . . ?
O12 Zn1 O10 109.0(2) . . ?
O17 Zn1 O10 110.2(2) . . ?
O4 Zn2 O3 106.0(2) . . ?
O4 Zn2 O2 116.2(2) . . ?
O3 Zn2 O2 108.6(2) . . ?
O4 Zn2 O9 111.7(2) . . ?
O3 Zn2 O9 103.1(2) . . ?
O2 Zn2 O9 110.2(2) . . ?
O19 Zn3 O7 114.0(2) . . ?
O19 Zn3 O8 102.6(2) . . ?
O7 Zn3 O8 113.5(2) . . ?
O19 Zn3 O13 110.0(2) . . ?
O7 Zn3 O13 108.0(2) . . ?
O8 Zn3 O13 108.6(2) . . ?
O5 Zn4 O1 111.9(2) . . ?
O5 Zn4 O15 105.25(19) . . ?
O1 Zn4 O15 110.4(2) . . ?
O5 Zn4 O16 103.6(2) . . ?
O1 Zn4 O16 110.1(2) . . ?
O15 Zn4 O16 115.3(2) . . ?
O14 Zn5 O18 107.6(3) . . ?
O14 Zn5 O6 110.37(16) . . ?
O18 Zn5 O6 105.9(2) . . ?
O14 Zn5 O11 109.0(2) . . ?
O18 Zn5 O11 118.83(18) . . ?
O6 Zn5 O11 104.9(2) . . ?
O14 P1 O10 110.5(3) 4_454 . ?
O14 P1 O3 108.6(3) 4_454 3_644 ?
O10 P1 O3 109.8(3) . 3_644 ?
O14 P1 O7 110.4(3) 4_454 . ?
O10 P1 O7 111.0(3) . . ?
O3 P1 O7 106.4(3) 3_644 . ?
O20 P2 O1 108.2(3) 1_556 . ?
O20 P2 O11 109.8(3) 1_556 . ?
O1 P2 O11 108.5(3) . . ?
O20 P2 O9 109.1(3) 1_556 . ?
O1 P2 O9 110.0(3) . . ?
O11 P2 O9 111.1(3) . . ?
O6 P3 O5 108.9(3) 4_454 3_654 ?
O6 P3 O13 111.1(3) 4_454 . ?
O5 P3 O13 108.6(3) 3_654 . ?
O6 P3 O12 110.4(3) 4_454 . ?
O5 P3 O12 106.9(3) 3_654 . ?
O13 P3 O12 110.8(3) . . ?
O19 P4 O18 109.1(3) . . ?
O19 P4 O16 109.6(3) . . ?
O18 P4 O16 111.2(3) . . ?
O19 P4 O2 108.7(3) . . ?
O18 P4 O2 107.3(3) . . ?
O16 P4 O2 110.8(3) . . ?
O17 P5 O4 107.7(3) . 4_554 ?
O17 P5 O15 109.0(3) . 4_554 ?
O4 P5 O15 110.8(2) 4_554 4_554 ?
O17 P5 O8 111.7(2) . . ?
O4 P5 O8 108.2(3) 4_554 . ?
O15 P5 O8 109.4(3) 4_554 . ?
P2 O1 Zn4 130.8(3) . . ?
P4 O2 Zn2 127.1(3) . . ?
P1 O3 Zn2 144.9(4) 3_655 . ?
P5 O4 Zn2 131.1(3) 4_455 . ?
P3 O5 Zn4 142.3(3) 3_645 . ?
P3 O6 Zn5 127.6(3) 4 . ?
P1 O7 Zn3 125.4(3) . . ?
P5 O8 Zn3 128.2(3) . . ?
P2 O9 Zn2 123.6(3) . . ?
P1 O10 Zn1 126.8(3) . . ?
P2 O11 Zn5 128.9(3) . . ?
P3 O12 Zn1 124.9(3) . . ?
P3 O13 Zn3 129.9(3) . . ?
P1 O14 Zn5 129.9(3) 4 . ?
P5 O15 Zn4 126.5(3) 4_455 . ?
P4 O16 Zn4 126.4(3) . . ?
P5 O17 Zn1 131.6(3) . . ?
P4 O18 Zn5 122.8(3) . . ?
P4 O19 Zn3 140.7(3) . . ?
P2 O20 Zn1 140.2(3) 1_554 . ?

loop_
_geom_bond_atom_site_label_1
_geom_bond_atom_site_label_2
_geom_bond_distance
_geom_bond_site_symmetry_2
_geom_bond_publ_flag
C1 N1 1.479(12) . ?
C1 H1A 0.9600 . ?
C1 H1B 0.9600 . ?
C1 H1C 0.9600 . ?
N1 H1D 0.8900 . ?
N1 H1E 0.8900 . ?
N1 H1F 0.8900 . ?
C2 N2 1.420(13) . ?
C2 H2A 0.9600 . ?
C2 H2B 0.9600 . ?
C2 H2C 0.9600 . ?
N2 H2D 0.8900 . ?
N2 H2E 0.8900 . ?
N2 H2F 0.8900 . ?
C3 N3 1.558(16) . ?
C3 H3A 0.9600 . ?
C3 H3B 0.9600 . ?
C3 H3C 0.9600 . ?
N3 H3D 0.8900 . ?
N3 H3E 0.8900 . ?
N3 H3F 0.8900 . ?
C4 N4 1.531(15) . ?
C4 H4A 0.9600 . ?
C4 H4B 0.9600 . ?
C4 H4C 0.9600 . ?
N4 H4D 0.8900 . ?
N4 H4E 0.8900 . ?
N4 H4F 0.8900 . ?
C5 N5 1.489(9) . ?
C5 H5A 0.9600 . ?
C5 H5B 0.9600 . ?
C5 H5C 0.9600 . ?
N5 H5D 0.8900 . ?
N5 H5E 0.8900 . ?
N5 H5F 0.8900 . ?
C6 N6 1.462(14) . ?
C6 H6A 0.9600 . ?
C6 H6B 0.9600 . ?
C6 H6C 0.9600 . ?
N6 H6D 0.8900 . ?
N6 H6E 0.8900 . ?
N6 H6F 0.8900 . ?
O1W H1W 0.99(13) . ?
Zn1 O20 1.911(6) . ?
Zn1 O12 1.924(4) . ?
Zn1 O17 1.954(5) . ?
Zn1 O10 1.957(5) . ?
Zn2 O4 1.909(5) . ?
Zn2 O3 1.927(5) . ?
Zn2 O2 1.927(5) . ?
Zn2 O9 1.974(5) . ?
Zn3 O19 1.934(6) . ?
Zn3 O7 1.938(4) . ?
Zn3 O8 1.947(5) . ?
Zn3 O13 1.951(5) . ?
Zn4 O5 1.917(4) . ?
Zn4 O1 1.923(5) . ?
Zn4 O15 1.949(4) . ?
Zn4 O16 1.952(5) . ?
Zn5 O14 1.936(5) . ?
Zn5 O18 1.947(6) . ?
Zn5 O6 1.948(4) . ?
Zn5 O11 1.950(6) . ?
P1 O14 1.530(5) 4_454 ?
P1 O10 1.533(5) . ?
P1 O3 1.535(5) 3_644 ?
P1 O7 1.547(5) . ?
P2 O20 1.523(6) 1_556 ?
P2 O1 1.529(5) . ?
P2 O11 1.545(5) . ?
P2 O9 1.549(5) . ?
P3 O6 1.533(5) 4_454 ?
P3 O5 1.537(5) 3_654 ?
P3 O13 1.535(5) . ?
P3 O12 1.542(5) . ?
P4 O19 1.516(6) . ?
P4 O18 1.528(6) . ?
P4 O16 1.533(4) . ?
P4 O2 1.544(5) . ?
P5 O17 1.524(5) . ?
P5 O4 1.534(5) 4_554 ?
P5 O15 1.537(5) 4_554 ?
P5 O8 1.538(5) . ?
O3 P1 1.535(5) 3_655 ?
O4 P5 1.534(5) 4_455 ?
O5 P3 1.537(5) 3_645 ?
O6 P3 1.533(5) 4 ?
O14 P1 1.530(5) 4 ?
O15 P5 1.537(5) 4_455 ?
O20 P2 1.523(6) 1_554 ?
